data_7157591
loop_
_publ_author_name
'Ren, Panlong'
'Miao, Xinyu'
'Tang, Ting'
'Wu, Yueting'
'Wang, Jing'
'Zeng, Ying'
'Li, Yun'
'Gao, Kun'
'Yang, Yan-Long'

_publ_section_title
;
 Construction of a meroterpenoid-like compound collection by
 precursor-assisted biosynthesis.
;
_journal_issue 30
_journal_name_full 'Organic &amp; biomolecular chemistry'
_journal_page_first 5850
_journal_page_last 5856
_journal_paper_doi 10.1039/d0ob01235a
_journal_volume 18
_journal_year 2020
_chemical_formula_moiety 'C17 H24 O4'
_chemical_formula_sum 'C17 H24 O4'
_chemical_formula_weight 292.36
_space_group_crystal_system monoclinic
_space_group_IT_number 15
_space_group_name_Hall '-C 2yc'
_space_group_name_H-M_alt 'C 1 2/c 1'
_atom_sites_solution_hydrogens geom
_atom_sites_solution_primary direct
_audit_creation_date 2018-11-30
_audit_creation_method
;
Olex2 1.2
(compiled 2018.05.29 svn.r3508 for OlexSys, GUI svn.r5506)
;
_audit_update_record
;
2020-04-18 deposited with the CCDC.	2020-07-10 downloaded from the CCDC.
;
_cell_angle_alpha 90
_cell_angle_beta 91.280(3)
_cell_angle_gamma 90
_cell_formula_units_Z 8
_cell_length_a 27.5479(8)
_cell_length_b 6.3331(2)
_cell_length_c 18.4336(5)
_cell_measurement_reflns_used 4993
_cell_measurement_temperature 292.10(10)
_cell_measurement_theta_max 69.6200
_cell_measurement_theta_min 7.1430
_cell_volume 3215.19(16)
_computing_cell_refinement
;
CrysAlisPro, Agilent Technologies,
Version 1.171.36.28 (release 01-02-2013 CrysAlis171 .NET)
(compiled Feb  1 2013,16:14:44)
;
_computing_data_collection
;
CrysAlisPro, Agilent Technologies,
Version 1.171.36.28 (release 01-02-2013 CrysAlis171 .NET)
(compiled Feb  1 2013,16:14:44)
;
_computing_data_reduction
;
CrysAlisPro, Agilent Technologies,
Version 1.171.36.28 (release 01-02-2013 CrysAlis171 .NET)
(compiled Feb  1 2013,16:14:44)
;
_computing_molecular_graphics 'Olex2 (Dolomanov et al., 2009)'
_computing_publication_material 'Olex2 (Dolomanov et al., 2009)'
_computing_structure_refinement 'ShelXL (Sheldrick, 2015)'
_computing_structure_solution 'ShelXS (Sheldrick, 2008)'
_diffrn_ambient_temperature 292.10(10)
_diffrn_detector_area_resol_mean 16.0733
_diffrn_measured_fraction_theta_full 0.987
_diffrn_measured_fraction_theta_max 0.987
_diffrn_measurement_details
;
#__ type_ start__ end____ width___ exp.time_
  1 omega  -47.00   25.00   1.0000    1.0000
omega____ theta____ kappa____ phi______ frames
    -       -8.5000   25.0000  -30.0000 72

#__ type_ start__ end____ width___ exp.time_
  2 omega  -55.00   -8.00   1.0000    1.0000
omega____ theta____ kappa____ phi______ frames
    -       -8.5000  -50.0000  -30.0000 47

#__ type_ start__ end____ width___ exp.time_
  3 omega   -5.00   64.00   1.0000    1.0000
omega____ theta____ kappa____ phi______ frames
    -       -8.5000   38.0000    0.0000 69

#__ type_ start__ end____ width___ exp.time_
  4 omega   33.00  105.00   1.0000    1.0000
omega____ theta____ kappa____ phi______ frames
    -       54.0000   57.0000  -60.0000 72

#__ type_ start__ end____ width___ exp.time_
  5 omega   27.00   71.00   1.0000    1.0000
omega____ theta____ kappa____ phi______ frames
    -       54.0000  -57.0000 -180.0000 44

#__ type_ start__ end____ width___ exp.time_
  6 omega   40.00  120.00   1.0000    1.0000
omega____ theta____ kappa____ phi______ frames
    -       54.0000   57.0000   30.0000 80

#__ type_ start__ end____ width___ exp.time_
  7 omega   28.00   81.00   1.0000    1.0000
omega____ theta____ kappa____ phi______ frames
    -       54.0000   38.0000   30.0000 53

#__ type_ start__ end____ width___ exp.time_
  8 omega  -14.00   65.00   1.0000    1.0000
omega____ theta____ kappa____ phi______ frames
    -       54.0000  -57.0000  -60.0000 79

#__ type_ start__ end____ width___ exp.time_
  9 omega   81.00  108.00   1.0000    1.0000
omega____ theta____ kappa____ phi______ frames
    -      108.0000   38.0000  -30.0000 27

#__ type_ start__ end____ width___ exp.time_
 10 omega   85.00  115.00   1.0000    1.0000
omega____ theta____ kappa____ phi______ frames
    -      108.0000   63.0000   30.0000 30

#__ type_ start__ end____ width___ exp.time_
 11 omega  118.00  144.00   1.0000    1.0000
omega____ theta____ kappa____ phi______ frames
    -      108.0000   77.0000   30.0000 26

#__ type_ start__ end____ width___ exp.time_
 12 omega   86.00  149.00   1.0000    1.0000
omega____ theta____ kappa____ phi______ frames
    -      108.0000   50.0000    0.0000 63

#__ type_ start__ end____ width___ exp.time_
 13 omega   86.00  111.00   1.0000    1.0000
omega____ theta____ kappa____ phi______ frames
    -      108.0000   50.0000  -30.0000 25

#__ type_ start__ end____ width___ exp.time_
 14 omega   85.00  174.00   1.0000    1.0000
omega____ theta____ kappa____ phi______ frames
    -      108.0000   63.0000    0.0000 89

#__ type_ start__ end____ width___ exp.time_
 15 omega  100.00  170.00   1.0000    1.0000
omega____ theta____ kappa____ phi______ frames
    -      108.0000  111.0000  150.0000 70

#__ type_ start__ end____ width___ exp.time_
 16 omega   76.00  102.00   1.0000    1.0000
omega____ theta____ kappa____ phi______ frames
    -      108.0000   77.0000   30.0000 26

#__ type_ start__ end____ width___ exp.time_
 17 omega   81.00  107.00   1.0000    1.0000
omega____ theta____ kappa____ phi______ frames
    -      108.0000   38.0000    0.0000 26

#__ type_ start__ end____ width___ exp.time_
 18 omega   76.00  102.00   1.0000    1.0000
omega____ theta____ kappa____ phi______ frames
    -      108.0000   77.0000  -30.0000 26

#__ type_ start__ end____ width___ exp.time_
 19 omega   76.00  102.00   1.0000    1.0000
omega____ theta____ kappa____ phi______ frames
    -      108.0000   77.0000   60.0000 26

#__ type_ start__ end____ width___ exp.time_
 20 omega   89.00  114.00   1.0000    1.0000
omega____ theta____ kappa____ phi______ frames
    -      108.0000 -108.0000  -56.0000 25

#__ type_ start__ end____ width___ exp.time_
 21 omega   76.00  102.00   1.0000    1.0000
omega____ theta____ kappa____ phi______ frames
    -      108.0000   77.0000    0.0000 26

#__ type_ start__ end____ width___ exp.time_
 22 omega   82.00  117.00   1.0000    1.0000
omega____ theta____ kappa____ phi______ frames
    -      108.0000   25.0000   90.0000 35

#__ type_ start__ end____ width___ exp.time_
 23 omega   84.00  168.00   1.0000    1.0000
omega____ theta____ kappa____ phi______ frames
    -      108.0000   63.0000   60.0000 84

#__ type_ start__ end____ width___ exp.time_
 24 omega   35.00  115.00   1.0000    1.0000
omega____ theta____ kappa____ phi______ frames
    -      108.0000 -111.0000  120.0000 80

#__ type_ start__ end____ width___ exp.time_
 25 omega   77.00  104.00   1.0000    1.0000
omega____ theta____ kappa____ phi______ frames
    -      108.0000   77.0000   90.0000 27

#__ type_ start__ end____ width___ exp.time_
 26 omega   75.00  100.00   1.0000    1.0000
omega____ theta____ kappa____ phi______ frames
    -      108.0000   25.0000  -30.0000 25

#__ type_ start__ end____ width___ exp.time_
 27 omega  110.00  176.00   1.0000    1.0000
omega____ theta____ kappa____ phi______ frames
    -      108.0000   77.0000  -60.0000 66

#__ type_ start__ end____ width___ exp.time_
 28 omega  131.00  170.00   1.0000    1.0000
omega____ theta____ kappa____ phi______ frames
    -      108.0000   50.0000  -30.0000 39

#__ type_ start__ end____ width___ exp.time_
 29 omega   81.00  107.00   1.0000    1.0000
omega____ theta____ kappa____ phi______ frames
    -      108.0000   38.0000   30.0000 26

#__ type_ start__ end____ width___ exp.time_
 30 omega   81.00  178.00   1.0000    1.0000
omega____ theta____ kappa____ phi______ frames
    -      108.0000   38.0000   90.0000 97

#__ type_ start__ end____ width___ exp.time_
 31 omega   85.00  110.00   1.0000    1.0000
omega____ theta____ kappa____ phi______ frames
    -      108.0000   63.0000   90.0000 25

#__ type_ start__ end____ width___ exp.time_
 32 omega   84.00  110.00   1.0000    1.0000
omega____ theta____ kappa____ phi______ frames
    -      108.0000   63.0000  -30.0000 26

#__ type_ start__ end____ width___ exp.time_
 33 omega   76.00  102.00   1.0000    1.0000
omega____ theta____ kappa____ phi______ frames
    -      108.0000   77.0000  -60.0000 26

#__ type_ start__ end____ width___ exp.time_
 34 omega   54.00   89.00   1.0000    1.0000
omega____ theta____ kappa____ phi______ frames
    -      108.0000  -38.0000 -180.0000 35

#__ type_ start__ end____ width___ exp.time_
 35 omega   82.00  107.00   1.0000    1.0000
omega____ theta____ kappa____ phi______ frames
    -      108.0000   38.0000  120.0000 25

#__ type_ start__ end____ width___ exp.time_
 36 omega   75.00  100.00   1.0000    1.0000
omega____ theta____ kappa____ phi______ frames
    -      108.0000   25.0000   30.0000 25

#__ type_ start__ end____ width___ exp.time_
 37 omega  112.00  163.00   1.0000    1.0000
omega____ theta____ kappa____ phi______ frames
    -      108.0000  111.0000 -180.0000 51

#__ type_ start__ end____ width___ exp.time_
 38 omega   89.00  114.00   1.0000    1.0000
omega____ theta____ kappa____ phi______ frames
    -      108.0000   50.0000   60.0000 25

#__ type_ start__ end____ width___ exp.time_
 39 omega  106.00  178.00   1.0000    1.0000
omega____ theta____ kappa____ phi______ frames
    -      108.0000   77.0000  120.0000 72

#__ type_ start__ end____ width___ exp.time_
 40 omega   62.00   89.00   1.0000    1.0000
omega____ theta____ kappa____ phi______ frames
    -      108.0000  -38.0000 -120.0000 27

#__ type_ start__ end____ width___ exp.time_
 41 omega  153.00  178.00   1.0000    1.0000
omega____ theta____ kappa____ phi______ frames
    -      108.0000   77.0000    8.0373 25

#__ type_ start__ end____ width___ exp.time_
 42 omega   82.00  107.00   1.0000    1.0000
omega____ theta____ kappa____ phi______ frames
    -      108.0000   38.0000   60.0000 25

#__ type_ start__ end____ width___ exp.time_
 43 omega   76.00  103.00   1.0000    1.0000
omega____ theta____ kappa____ phi______ frames
    -      108.0000   77.0000  -90.0000 27

#__ type_ start__ end____ width___ exp.time_
 44 omega  114.00  139.00   1.0000    1.0000
omega____ theta____ kappa____ phi______ frames
    -      108.0000   77.0000  -90.0000 25

#__ type_ start__ end____ width___ exp.time_
 45 omega   76.00  101.00   1.0000    1.0000
omega____ theta____ kappa____ phi______ frames
    -      108.0000   25.0000   60.0000 25

#__ type_ start__ end____ width___ exp.time_
 46 omega   76.00  102.00   1.0000    1.0000
omega____ theta____ kappa____ phi______ frames
    -      108.0000   77.0000    8.0373 26
;
_diffrn_measurement_device_type 'SuperNova, Dual, Cu at zero, Eos'
_diffrn_measurement_method '\w scans'
_diffrn_orient_matrix_UB_11 -0.0538204000
_diffrn_orient_matrix_UB_12 0.0596967000
_diffrn_orient_matrix_UB_13 0.0080524000
_diffrn_orient_matrix_UB_21 0.0080064000
_diffrn_orient_matrix_UB_22 0.0208226000
_diffrn_orient_matrix_UB_23 0.0826850000
_diffrn_orient_matrix_UB_31 0.0129994000
_diffrn_orient_matrix_UB_32 0.2348410000
_diffrn_orient_matrix_UB_33 -0.0093870000
_diffrn_radiation_monochromator mirror
_diffrn_radiation_type CuK\a
_diffrn_radiation_wavelength 1.54184
_diffrn_reflns_av_R_equivalents 0.0206
_diffrn_reflns_av_unetI/netI 0.0153
_diffrn_reflns_Laue_measured_fraction_full 0.987
_diffrn_reflns_Laue_measured_fraction_max 0.987
_diffrn_reflns_limit_h_max 32
_diffrn_reflns_limit_h_min -31
_diffrn_reflns_limit_k_max 7
_diffrn_reflns_limit_k_min -6
_diffrn_reflns_limit_l_max 21
_diffrn_reflns_limit_l_min -21
_diffrn_reflns_number 13038
_diffrn_reflns_point_group_measured_fraction_full 0.987
_diffrn_reflns_point_group_measured_fraction_max 0.987
_diffrn_reflns_theta_full 66.594
_diffrn_reflns_theta_max 66.594
_diffrn_reflns_theta_min 4.799
_diffrn_source 'SuperNova (Cu) X-ray Source'
_exptl_absorpt_coefficient_mu 0.687
_exptl_absorpt_correction_T_max 1.00000
_exptl_absorpt_correction_T_min 0.90655
_exptl_absorpt_correction_type multi-scan
_exptl_absorpt_process_details
;
CrysAlisPro, Agilent Technologies,
Version 1.171.36.28 (release 01-02-2013 CrysAlis171 .NET)
(compiled Feb  1 2013,16:14:44)
Empirical absorption correction using spherical harmonics,
 implemented in SCALE3 ABSPACK scaling algorithm.
;
_exptl_crystal_colour 'clear light colourless'
_exptl_crystal_colour_lustre clear
_exptl_crystal_colour_modifier light
_exptl_crystal_colour_primary colourless
_exptl_crystal_density_diffrn 1.208
_exptl_crystal_description block
_exptl_crystal_F_000 1264
_exptl_crystal_size_max 0.18
_exptl_crystal_size_mid 0.15
_exptl_crystal_size_min 0.12
_refine_diff_density_max 0.151
_refine_diff_density_min -0.165
_refine_diff_density_rms 0.030
_refine_ls_extinction_method none
_refine_ls_goodness_of_fit_ref 1.057
_refine_ls_hydrogen_treatment constr
_refine_ls_matrix_type full
_refine_ls_number_parameters 197
_refine_ls_number_reflns 2807
_refine_ls_number_restraints 0
_refine_ls_restrained_S_all 1.057
_refine_ls_R_factor_all 0.0432
_refine_ls_R_factor_gt 0.0391
_refine_ls_shift/su_max 0.000
_refine_ls_shift/su_mean 0.000
_refine_ls_structure_factor_coef Fsqd
_refine_ls_weighting_details 'w=1/[\s^2^(Fo^2^)+(0.0581P)^2^+1.2866P] where P=(Fo^2^+2Fc^2^)/3'
_refine_ls_weighting_scheme calc
_refine_ls_wR_factor_gt 0.1074
_refine_ls_wR_factor_ref 0.1114
_reflns_Friedel_coverage 0.000
_reflns_number_gt 2491
_reflns_number_total 2807
_reflns_threshold_expression 'I > 2\s(I)'
_cod_data_source_file d0ob01235a2.cif
_cod_data_source_block tangt_k1b_9_3_3_6
_cod_depositor_comments
;Adding full bibliography for 7157587--7157591.cif.

 Adding full bibliography for 7157587--7157591.cif.
;
_cod_original_cell_volume 3215.22(18)
_cod_database_code 7157591
_shelx_shelxl_version_number 2018/3
_shelx_space_group_comment
;
The symmetry employed for this shelxl refinement is uniquely defined
by the following loop, which should always be used as a source of
symmetry information in preference to the above space-group names.
They are only intended as comments.
;
_reflns_odcompleteness_completeness 98.16
_reflns_odcompleteness_iscentric 1
_reflns_odcompleteness_theta 66.97
_olex2_refinement_description
;
1. Fixed Uiso
 At 1.2 times of:
  All C(H) groups, All C(H,H) groups
 At 1.5 times of:
  All C(H,H,H) groups, All O(H) groups
2.a Ternary CH refined with riding coordinates:
 C6(H6), C10(H10), C15(H15)
2.b Secondary CH2 refined with riding coordinates:
 C16(H16A,H16B), C17(H17A,H17B)
2.c Aromatic/amide H refined with riding coordinates:
 C7(H7), C11(H11)
2.d Idealised Me refined as rotating group:
 C18(H18A,H18B,H18C), C1AA(H1AA,H1AB,H1AC), C2AA(H2AA,H2AB,H2AC), C0AA(H0AA,
 H0AB,H0AC)
2.e Idealised tetrahedral OH refined as rotating group:
 O1(H1), O3(H3), O4(H4)
;
_olex2_date_sample_data_collection 2018-11-29
_olex2_submission_special_instructions 'No special instructions were received'

loop_
_space_group_symop_operation_xyz
'x, y, z'
'-x, y, -z+1/2'
'x+1/2, y+1/2, z'
'-x+1/2, y+1/2, -z+1/2'
'-x, -y, -z'
'x, -y, z-1/2'
'-x+1/2, -y+1/2, -z'
'x+1/2, -y+1/2, z-1/2'

loop_
_atom_site_label
_atom_site_type_symbol
_atom_site_fract_x
_atom_site_fract_y
_atom_site_fract_z
_atom_site_U_iso_or_equiv
_atom_site_adp_type
_atom_site_occupancy
_atom_site_site_symmetry_order
_atom_site_calc_flag
_atom_site_refinement_flags_posn
_atom_site_refinement_flags_adp
_atom_site_refinement_flags_occupancy
_atom_site_disorder_assembly
_atom_site_disorder_group
O1 O 0.23646(3) 0.04469(18) 0.60025(5) 0.0478(3) Uani 1 1 d . . . . .
H1 H 0.244061 0.105624 0.562930 0.072 Uiso 1 1 calc GR . . . .
O2 O 0.28797(3) 0.36140(15) 0.54156(5) 0.0428(2) Uani 1 1 d . . . . .
O3 O 0.36042(3) 0.27557(18) 0.41241(5) 0.0480(3) Uani 1 1 d . . . . .
H3 H 0.334748 0.340067 0.407491 0.072 Uiso 1 1 calc GR . . . .
O4 O 0.39045(4) -0.0381(3) 0.79401(6) 0.0750(4) Uani 1 1 d . . . . .
H4 H 0.381515 -0.109955 0.828223 0.113 Uiso 1 1 calc GR . . . .
C5 C 0.27633(5) 0.0319(2) 0.64665(7) 0.0379(3) Uani 1 1 d . . . . .
C6 C 0.32711(4) 0.2135(2) 0.55467(6) 0.0342(3) Uani 1 1 d . . . . .
H6 H 0.323892 0.103591 0.517460 0.041 Uiso 1 1 calc R . . . .
C7 C 0.30688(6) -0.0851(3) 0.76094(8) 0.0538(4) Uani 1 1 d . . . . .
H7 H 0.301626 -0.146023 0.805998 0.065 Uiso 1 1 calc R . . . .
C8 C 0.32251(5) 0.1040(2) 0.62787(6) 0.0356(3) Uani 1 1 d . . . . .
C9 C 0.39039(5) 0.3779(2) 0.46654(7) 0.0447(3) Uani 1 1 d . . . . .
C10 C 0.37618(5) 0.3139(2) 0.54546(6) 0.0374(3) Uani 1 1 d . . . . .
H10 H 0.377875 0.440485 0.575992 0.045 Uiso 1 1 calc R . . . .
C11 C 0.26857(5) -0.0624(2) 0.71243(8) 0.0471(3) Uani 1 1 d . . . . .
H11 H 0.237798 -0.110421 0.724051 0.056 Uiso 1 1 calc R . . . .
C12 C 0.35307(6) -0.0189(3) 0.74384(8) 0.0509(4) Uani 1 1 d . . . . .
C13 C 0.36264(5) 0.0698(2) 0.67574(7) 0.0412(3) Uani 1 1 d . . . . .
C14 C 0.41513(5) 0.1229(3) 0.65434(8) 0.0482(4) Uani 1 1 d . . . . .
C15 C 0.41517(5) 0.1612(2) 0.57201(7) 0.0433(3) Uani 1 1 d . . . . .
H15 H 0.408083 0.025106 0.548826 0.052 Uiso 1 1 calc R . . . .
C16 C 0.44187(5) 0.2874(3) 0.45904(9) 0.0604(4) Uani 1 1 d . . . . .
H16A H 0.440970 0.156593 0.431658 0.073 Uiso 1 1 calc R . . . .
H16B H 0.462564 0.387106 0.434442 0.073 Uiso 1 1 calc R . . . .
C17 C 0.46067(5) 0.2483(3) 0.53644(9) 0.0594(4) Uani 1 1 d . . . . .
H17A H 0.471598 0.378058 0.559473 0.071 Uiso 1 1 calc R . . . .
H17B H 0.486907 0.146097 0.537668 0.071 Uiso 1 1 calc R . . . .
C18 C 0.43282(7) 0.3161(3) 0.69782(9) 0.0699(5) Uani 1 1 d . . . . .
H18A H 0.412215 0.434615 0.686815 0.105 Uiso 1 1 calc GR . . . .
H18B H 0.465561 0.348879 0.685050 0.105 Uiso 1 1 calc GR . . . .
H18C H 0.431737 0.285503 0.748764 0.105 Uiso 1 1 calc GR . . . .
C1AA C 0.28510(6) 0.5343(3) 0.59095(9) 0.0575(4) Uani 1 1 d . . . . .
H1AA H 0.310131 0.634836 0.580736 0.086 Uiso 1 1 calc GR . . . .
H1AB H 0.289329 0.483560 0.639753 0.086 Uiso 1 1 calc GR . . . .
H1AC H 0.253925 0.600931 0.585576 0.086 Uiso 1 1 calc GR . . . .
C2AA C 0.38814(8) 0.6135(3) 0.45486(10) 0.0738(6) Uani 1 1 d . . . . .
H2AA H 0.396919 0.645631 0.405972 0.111 Uiso 1 1 calc GR . . . .
H2AB H 0.410327 0.682161 0.488113 0.111 Uiso 1 1 calc GR . . . .
H2AC H 0.355757 0.662609 0.463048 0.111 Uiso 1 1 calc GR . . . .
C0AA C 0.44957(6) -0.0652(4) 0.66877(11) 0.0744(6) Uani 1 1 d . . . . .
H0AA H 0.451167 -0.094522 0.719856 0.112 Uiso 1 1 calc GR . . . .
H0AB H 0.481409 -0.030838 0.652220 0.112 Uiso 1 1 calc GR . . . .
H0AC H 0.437567 -0.187176 0.643203 0.112 Uiso 1 1 calc GR . . . .

loop_
_atom_site_aniso_label
_atom_site_aniso_U_11
_atom_site_aniso_U_22
_atom_site_aniso_U_33
_atom_site_aniso_U_23
_atom_site_aniso_U_13
_atom_site_aniso_U_12
O1 0.0369(5) 0.0655(7) 0.0407(5) 0.0142(5) -0.0012(4) -0.0008(4)
O2 0.0471(5) 0.0439(5) 0.0371(5) 0.0042(4) -0.0032(4) 0.0049(4)
O3 0.0437(5) 0.0669(7) 0.0334(5) -0.0087(4) 0.0011(4) -0.0030(5)
O4 0.0599(7) 0.1123(11) 0.0519(7) 0.0346(7) -0.0205(5) -0.0172(7)
C5 0.0384(7) 0.0405(7) 0.0347(6) 0.0022(5) -0.0004(5) 0.0032(5)
C6 0.0383(6) 0.0346(7) 0.0298(6) -0.0016(5) -0.0007(5) -0.0008(5)
C7 0.0555(9) 0.0679(10) 0.0378(7) 0.0174(7) -0.0007(6) -0.0020(7)
C8 0.0407(7) 0.0336(6) 0.0324(6) 0.0001(5) -0.0001(5) 0.0000(5)
C9 0.0473(8) 0.0520(8) 0.0349(7) -0.0026(6) 0.0036(5) -0.0132(6)
C10 0.0421(7) 0.0380(7) 0.0321(6) -0.0035(5) 0.0002(5) -0.0072(5)
C11 0.0433(7) 0.0560(9) 0.0421(7) 0.0107(6) 0.0047(6) 0.0002(6)
C12 0.0510(8) 0.0608(10) 0.0404(7) 0.0116(7) -0.0101(6) -0.0027(7)
C13 0.0431(7) 0.0427(7) 0.0376(7) 0.0035(6) -0.0044(5) -0.0034(6)
C14 0.0419(8) 0.0570(9) 0.0452(8) 0.0062(6) -0.0089(6) -0.0066(6)
C15 0.0367(7) 0.0490(8) 0.0440(7) -0.0024(6) -0.0025(5) -0.0059(6)
C16 0.0428(8) 0.0887(13) 0.0501(9) 0.0010(8) 0.0078(6) -0.0135(8)
C17 0.0394(8) 0.0824(12) 0.0564(9) 0.0020(8) 0.0005(6) -0.0121(7)
C18 0.0764(12) 0.0862(13) 0.0462(9) 0.0013(8) -0.0160(8) -0.0353(10)
C1AA 0.0677(10) 0.0465(9) 0.0585(9) -0.0041(7) 0.0079(8) 0.0141(7)
C2AA 0.1122(16) 0.0547(11) 0.0551(10) 0.0098(8) 0.0139(10) -0.0194(10)
C0AA 0.0498(9) 0.0934(15) 0.0796(12) 0.0270(11) -0.0049(8) 0.0117(9)

loop_
_atom_type_symbol
_atom_type_description
_atom_type_scat_dispersion_real
_atom_type_scat_dispersion_imag
_atom_type_scat_source
C C 0.0181 0.0091 'International Tables Vol C Tables 4.2.6.8 and 6.1.1.4'
H H 0.0000 0.0000 'International Tables Vol C Tables 4.2.6.8 and 6.1.1.4'
O O 0.0492 0.0322 'International Tables Vol C Tables 4.2.6.8 and 6.1.1.4'

loop_
_geom_angle_atom_site_label_1
_geom_angle_atom_site_label_2
_geom_angle_atom_site_label_3
_geom_angle
_geom_angle_site_symmetry_1
_geom_angle_site_symmetry_3
_geom_angle_publ_flag
C5 O1 H1 109.5 . . ?
C1AA O2 C6 116.26(10) . . ?
C9 O3 H3 109.5 . . ?
C12 O4 H4 109.5 . . ?
O1 C5 C8 122.82(11) . . ?
C11 C5 O1 115.84(12) . . ?
C11 C5 C8 121.31(12) . . ?
O2 C6 H6 106.7 . . ?
O2 C6 C8 111.51(10) . . ?
O2 C6 C10 112.07(10) . . ?
C8 C6 H6 106.7 . . ?
C10 C6 H6 106.7 . . ?
C10 C6 C8 112.59(10) . . ?
C11 C7 H7 119.4 . . ?
C11 C7 C12 121.11(13) . . ?
C12 C7 H7 119.4 . . ?
C5 C8 C6 117.41(11) . . ?
C5 C8 C13 119.77(11) . . ?
C13 C8 C6 122.81(11) . . ?
O3 C9 C10 112.13(11) . . ?
O3 C9 C16 106.64(12) . . ?
O3 C9 C2AA 109.03(14) . . ?
C16 C9 C10 103.70(12) . . ?
C2AA C9 C10 112.19(13) . . ?
C2AA C9 C16 112.99(14) . . ?
C6 C10 C9 117.17(10) . . ?
C6 C10 H10 108.2 . . ?
C6 C10 C15 108.97(11) . . ?
C9 C10 H10 108.2 . . ?
C15 C10 C9 105.91(11) . . ?
C15 C10 H10 108.2 . . ?
C5 C11 C7 119.17(13) . . ?
C5 C11 H11 120.4 . . ?
C7 C11 H11 120.4 . . ?
O4 C12 C7 119.96(13) . . ?
O4 C12 C13 118.94(13) . . ?
C7 C12 C13 121.10(13) . . ?
C8 C13 C14 122.01(12) . . ?
C12 C13 C8 117.29(12) . . ?
C12 C13 C14 120.70(12) . . ?
C15 C14 C13 107.94(11) . . ?
C15 C14 C0AA 106.15(14) . . ?
C18 C14 C13 109.17(13) . . ?
C18 C14 C15 112.47(13) . . ?
C18 C14 C0AA 109.78(14) . . ?
C0AA C14 C13 111.31(13) . . ?
C10 C15 C14 113.75(12) . . ?
C10 C15 H15 106.7 . . ?
C10 C15 C17 102.30(12) . . ?
C14 C15 H15 106.7 . . ?
C17 C15 C14 119.91(12) . . ?
C17 C15 H15 106.7 . . ?
C9 C16 H16A 110.6 . . ?
C9 C16 H16B 110.6 . . ?
H16A C16 H16B 108.7 . . ?
C17 C16 C9 105.69(13) . . ?
C17 C16 H16A 110.6 . . ?
C17 C16 H16B 110.6 . . ?
C15 C17 H17A 111.5 . . ?
C15 C17 H17B 111.5 . . ?
C16 C17 C15 101.24(12) . . ?
C16 C17 H17A 111.5 . . ?
C16 C17 H17B 111.5 . . ?
H17A C17 H17B 109.3 . . ?
C14 C18 H18A 109.5 . . ?
C14 C18 H18B 109.5 . . ?
C14 C18 H18C 109.5 . . ?
H18A C18 H18B 109.5 . . ?
H18A C18 H18C 109.5 . . ?
H18B C18 H18C 109.5 . . ?
O2 C1AA H1AA 109.5 . . ?
O2 C1AA H1AB 109.5 . . ?
O2 C1AA H1AC 109.5 . . ?
H1AA C1AA H1AB 109.5 . . ?
H1AA C1AA H1AC 109.5 . . ?
H1AB C1AA H1AC 109.5 . . ?
C9 C2AA H2AA 109.5 . . ?
C9 C2AA H2AB 109.5 . . ?
C9 C2AA H2AC 109.5 . . ?
H2AA C2AA H2AB 109.5 . . ?
H2AA C2AA H2AC 109.5 . . ?
H2AB C2AA H2AC 109.5 . . ?
C14 C0AA H0AA 109.5 . . ?
C14 C0AA H0AB 109.5 . . ?
C14 C0AA H0AC 109.5 . . ?
H0AA C0AA H0AB 109.5 . . ?
H0AA C0AA H0AC 109.5 . . ?
H0AB C0AA H0AC 109.5 . . ?

loop_
_geom_bond_atom_site_label_1
_geom_bond_atom_site_label_2
_geom_bond_distance
_geom_bond_site_symmetry_2
_geom_bond_publ_flag
O1 H1 0.8200 . ?
O1 C5 1.3792(15) . ?
O2 C6 1.4443(15) . ?
O2 C1AA 1.4276(18) . ?
O3 H3 0.8200 . ?
O3 C9 1.4354(16) . ?
O4 H4 0.8200 . ?
O4 C12 1.3740(17) . ?
C5 C8 1.4022(18) . ?
C5 C11 1.3728(19) . ?
C6 H6 0.9800 . ?
C6 C8 1.5250(16) . ?
C6 C10 1.5070(17) . ?
C7 H7 0.9300 . ?
C7 C11 1.375(2) . ?
C7 C12 1.383(2) . ?
C8 C13 1.4157(18) . ?
C9 C10 1.5682(17) . ?
C9 C16 1.539(2) . ?
C9 C2AA 1.509(2) . ?
C10 H10 0.9800 . ?
C10 C15 1.5179(19) . ?
C11 H11 0.9300 . ?
C12 C13 1.406(2) . ?
C13 C14 1.5444(19) . ?
C14 C15 1.5370(19) . ?
C14 C18 1.536(2) . ?
C14 C0AA 1.542(2) . ?
C15 H15 0.9800 . ?
C15 C17 1.5301(19) . ?
C16 H16A 0.9700 . ?
C16 H16B 0.9700 . ?
C16 C17 1.527(2) . ?
C17 H17A 0.9700 . ?
C17 H17B 0.9700 . ?
C18 H18A 0.9600 . ?
C18 H18B 0.9600 . ?
C18 H18C 0.9600 . ?
C1AA H1AA 0.9600 . ?
C1AA H1AB 0.9600 . ?
C1AA H1AC 0.9600 . ?
C2AA H2AA 0.9600 . ?
C2AA H2AB 0.9600 . ?
C2AA H2AC 0.9600 . ?
C0AA H0AA 0.9600 . ?
C0AA H0AB 0.9600 . ?
C0AA H0AC 0.9600 . ?

loop_
_geom_torsion_atom_site_label_1
_geom_torsion_atom_site_label_2
_geom_torsion_atom_site_label_3
_geom_torsion_atom_site_label_4
_geom_torsion
_geom_torsion_site_symmetry_1
_geom_torsion_site_symmetry_2
_geom_torsion_site_symmetry_3
_geom_torsion_site_symmetry_4
_geom_torsion_publ_flag
O1 C5 C8 C6 4.10(19) . . . . ?
O1 C5 C8 C13 -174.68(12) . . . . ?
O1 C5 C11 C7 178.58(14) . . . . ?
O2 C6 C8 C5 43.98(15) . . . . ?
O2 C6 C8 C13 -137.27(12) . . . . ?
O2 C6 C10 C9 -69.14(14) . . . . ?
O2 C6 C10 C15 170.71(10) . . . . ?
O3 C9 C10 C6 -17.12(18) . . . . ?
O3 C9 C10 C15 104.64(13) . . . . ?
O3 C9 C16 C17 -137.18(13) . . . . ?
O4 C12 C13 C8 -174.62(15) . . . . ?
O4 C12 C13 C14 6.5(2) . . . . ?
C5 C8 C13 C12 -5.9(2) . . . . ?
C5 C8 C13 C14 173.01(13) . . . . ?
C6 C8 C13 C12 175.41(13) . . . . ?
C6 C8 C13 C14 -5.7(2) . . . . ?
C6 C10 C15 C14 -67.64(14) . . . . ?
C6 C10 C15 C17 161.55(11) . . . . ?
C7 C12 C13 C8 5.0(2) . . . . ?
C7 C12 C13 C14 -173.93(15) . . . . ?
C8 C5 C11 C7 0.5(2) . . . . ?
C8 C6 C10 C9 164.19(11) . . . . ?
C8 C6 C10 C15 44.04(14) . . . . ?
C8 C13 C14 C15 -13.32(19) . . . . ?
C8 C13 C14 C18 109.22(15) . . . . ?
C8 C13 C14 C0AA -129.43(15) . . . . ?
C9 C10 C15 C14 165.48(11) . . . . ?
C9 C10 C15 C17 34.67(14) . . . . ?
C9 C16 C17 C15 40.08(18) . . . . ?
C10 C6 C8 C5 170.95(11) . . . . ?
C10 C6 C8 C13 -10.30(17) . . . . ?
C10 C9 C16 C17 -18.66(16) . . . . ?
C10 C15 C17 C16 -45.75(16) . . . . ?
C11 C5 C8 C6 -177.91(13) . . . . ?
C11 C5 C8 C13 3.3(2) . . . . ?
C11 C7 C12 O4 178.23(16) . . . . ?
C11 C7 C12 C13 -1.4(3) . . . . ?
C12 C7 C11 C5 -1.5(3) . . . . ?
C12 C13 C14 C15 165.52(14) . . . . ?
C12 C13 C14 C18 -71.94(19) . . . . ?
C12 C13 C14 C0AA 49.4(2) . . . . ?
C13 C14 C15 C10 49.76(16) . . . . ?
C13 C14 C15 C17 171.19(14) . . . . ?
C14 C15 C17 C16 -172.69(15) . . . . ?
C16 C9 C10 C6 -131.78(13) . . . . ?
C16 C9 C10 C15 -10.02(14) . . . . ?
C18 C14 C15 C10 -70.74(17) . . . . ?
C18 C14 C15 C17 50.7(2) . . . . ?
C1AA O2 C6 C8 62.57(15) . . . . ?
C1AA O2 C6 C10 -64.68(14) . . . . ?
C2AA C9 C10 C6 105.98(16) . . . . ?
C2AA C9 C10 C15 -132.27(15) . . . . ?
C2AA C9 C16 C17 103.06(16) . . . . ?
C0AA C14 C15 C10 169.19(13) . . . . ?
C0AA C14 C15 C17 -69.37(19) . . . . ?
